data_7006166
loop_
_publ_author_name
'Zhang, Zai-Chao'
'Gao, Song'
'Zheng, Li-Min'

_publ_section_title
;
 Cobalt diphosphonate with a new double chain structure exhibiting
 field-induced magnetic transition.
;
_journal_issue 41
_journal_name_full 'Dalton transactions (Cambridge, England : 2003)'
_journal_page_first 4681
_journal_page_last 4684
_journal_paper_doi 10.1039/b709474d
_journal_year 2007
_chemical_formula_moiety 'C7 H11 Co N O8 P2'
_chemical_formula_sum 'C7 H11 Co N O8 P2'
_chemical_formula_weight 358.04
_chemical_name_systematic
;
?
;
_space_group_IT_number 14
_symmetry_cell_setting monoclinic
_symmetry_space_group_name_Hall '-P 2yn'
_symmetry_space_group_name_H-M 'P 1 21/n 1'
_atom_sites_solution_hydrogens geom
_atom_sites_solution_primary direct
_atom_sites_solution_secondary difmap
_audit_creation_method SHELXL-97
_cell_angle_alpha 90.00
_cell_angle_beta 98.029(4)
_cell_angle_gamma 90.00
_cell_formula_units_Z 4
_cell_length_a 6.5514(15)
_cell_length_b 12.477(3)
_cell_length_c 13.595(3)
_cell_measurement_reflns_used 724
_cell_measurement_temperature 293(2)
_cell_measurement_theta_max 27.37
_cell_measurement_theta_min 2.22
_cell_volume 1100.4(4)
_computing_cell_refinement SMART
_computing_data_collection 'SMART (Bruker, 2000)'
_computing_data_reduction 'SAINT (Bruker, 2000)'
_computing_molecular_graphics SHELXTL
_computing_publication_material SHELXTL
_computing_structure_refinement SHELXTL
_computing_structure_solution 'SHELXTL (Bruker, 2000)'
_diffrn_ambient_temperature 293(2)
_diffrn_measured_fraction_theta_full 0.996
_diffrn_measured_fraction_theta_max 0.996
_diffrn_radiation_monochromator graphite
_diffrn_radiation_source 'fine-focus sealed tube'
_diffrn_radiation_type MoK\a
_diffrn_radiation_wavelength 0.71073
_diffrn_reflns_av_R_equivalents 0.0453
_diffrn_reflns_av_sigmaI/netI 0.0467
_diffrn_reflns_limit_h_max 8
_diffrn_reflns_limit_h_min -6
_diffrn_reflns_limit_k_max 13
_diffrn_reflns_limit_k_min -15
_diffrn_reflns_limit_l_max 16
_diffrn_reflns_limit_l_min -14
_diffrn_reflns_number 5768
_diffrn_reflns_theta_full 25.99
_diffrn_reflns_theta_max 25.99
_diffrn_reflns_theta_min 2.23
_exptl_absorpt_coefficient_mu 1.889
_exptl_absorpt_correction_T_max 0.683
_exptl_absorpt_correction_T_min 0.640
_exptl_absorpt_correction_type multi-scan
_exptl_absorpt_process_details 'SADABS, Bruker(2000)'
_exptl_crystal_colour purple
_exptl_crystal_density_diffrn 2.161
_exptl_crystal_density_method 'not measured'
_exptl_crystal_description prism
_exptl_crystal_F_000 724
_exptl_crystal_size_max 0.3
_exptl_crystal_size_mid 0.2
_exptl_crystal_size_min 0.2
_refine_diff_density_max 0.453
_refine_diff_density_min -0.410
_refine_diff_density_rms 0.083
_refine_ls_extinction_method none
_refine_ls_goodness_of_fit_ref 1.084
_refine_ls_hydrogen_treatment constr
_refine_ls_matrix_type full
_refine_ls_number_parameters 172
_refine_ls_number_reflns 2152
_refine_ls_number_restraints 0
_refine_ls_restrained_S_all 1.084
_refine_ls_R_factor_all 0.0415
_refine_ls_R_factor_gt 0.0346
_refine_ls_shift/su_max 0.001
_refine_ls_shift/su_mean 0.000
_refine_ls_structure_factor_coef Fsqd
_refine_ls_weighting_details 'calc w=1/[\s^2^(Fo^2^)+(0.0313P)^2^+0.3588P] where P=(Fo^2^+2Fc^2^)/3'
_refine_ls_weighting_scheme calc
_refine_ls_wR_factor_gt 0.0786
_refine_ls_wR_factor_ref 0.0813
_reflns_number_gt 1895
_reflns_number_total 2152
_reflns_threshold_expression >2sigma(I)
_cod_data_source_file b709474d.txt
_cod_data_source_block 60908am
_cod_depositor_comments
;
The following automatic conversions were performed:
'_symmetry_cell_setting' value 'Monoclinic' changed to 'monoclinic'
according to '/home/saulius/struct/CIF-dictionaries/cif_core.dic'
dictionary named 'cif_core.dic' version 2.4.1 from 2010-06-29.

Automatic conversion script
Id: cif_fix_enum 1527 2010-12-29 10:47:43Z saulius 
;
_cod_original_sg_symbol_H-M 'P2(1)/n '
_cod_database_code 7006166

loop_
_symmetry_equiv_pos_as_xyz
'x, y, z'
'-x+1/2, y+1/2, -z+1/2'
'-x, -y, -z'
'x-1/2, -y-1/2, z-1/2'

loop_
_atom_site_label
_atom_site_type_symbol
_atom_site_fract_x
_atom_site_fract_y
_atom_site_fract_z
_atom_site_U_iso_or_equiv
_atom_site_adp_type
_atom_site_occupancy
_atom_site_symmetry_multiplicity
_atom_site_calc_flag
_atom_site_refinement_flags
_atom_site_disorder_assembly
_atom_site_disorder_group
Co1 Co 1.16923(6) -0.06120(3) 0.56528(3) 0.01472(14) Uani 1 1 d . . .
P2 P 0.95093(12) 0.13085(6) 0.66339(5) 0.01371(19) Uani 1 1 d . . .
P1 P 0.70428(12) -0.06982(6) 0.62703(5) 0.01348(19) Uani 1 1 d . . .
N1 N 1.0286(5) 0.2079(2) 1.00986(19) 0.0274(7) Uani 1 1 d . . .
H1C H 1.1367 0.2456 1.0288 0.033 Uiso 1 1 calc R . .
C1 C 0.7670(5) 0.0431(2) 0.7161(2) 0.0146(6) Uani 1 1 d . . .
C2 C 0.8598(5) -0.0019(2) 0.8186(2) 0.0220(7) Uani 1 1 d . . .
H2A H 0.7809 -0.0643 0.8332 0.026 Uiso 1 1 calc R . .
H2B H 0.9999 -0.0253 0.8152 0.026 Uiso 1 1 calc R . .
C3 C 0.8625(5) 0.0774(2) 0.9022(2) 0.0190(7) Uani 1 1 d . . .
C4 C 1.0330(5) 0.1379(3) 0.9355(2) 0.0237(7) Uani 1 1 d . . .
H4 H 1.1522 0.1304 0.9061 0.028 Uiso 1 1 calc R . .
C5 C 0.8645(6) 0.2212(3) 1.0555(2) 0.0316(8) Uani 1 1 d . . .
H5 H 0.8673 0.2707 1.1069 0.038 Uiso 1 1 calc R . .
C6 C 0.6912(6) 0.1620(3) 1.0268(2) 0.0318(8) Uani 1 1 d . . .
H6 H 0.5755 0.1697 1.0589 0.038 Uiso 1 1 calc R . .
C7 C 0.6911(5) 0.0911(3) 0.9498(2) 0.0248(7) Uani 1 1 d . . .
H7 H 0.5729 0.0513 0.9291 0.030 Uiso 1 1 calc R . .
O1 O 0.8404(3) -0.06184(15) 0.54578(14) 0.0143(4) Uani 1 1 d . . .
O2 O 0.4789(3) -0.06445(16) 0.59556(15) 0.0200(5) Uani 1 1 d . . .
O3 O 0.7690(3) -0.17569(16) 0.68379(14) 0.0184(5) Uani 1 1 d . . .
H3D H 0.6718 -0.1986 0.7096 0.028 Uiso 1 1 calc R . .
O4 O 0.8451(3) 0.16203(15) 0.55931(14) 0.0164(5) Uani 1 1 d . . .
O5 O 1.1451(3) 0.06573(15) 0.66352(14) 0.0170(5) Uani 1 1 d . . .
O6 O 0.9871(3) 0.23077(16) 0.72809(14) 0.0183(5) Uani 1 1 d . . .
O7 O 0.5869(3) 0.10426(17) 0.72582(15) 0.0213(5) Uani 1 1 d . . .
H7D H 0.4843 0.0715 0.7004 0.032 Uiso 1 1 calc R . .
O1W O 1.1677(3) -0.19391(18) 0.65977(16) 0.0298(6) Uani 1 1 d . . .
H1WA H 1.0444 -0.2040 0.6803 0.045 Uiso 1 1 d R . .
H1WB H 1.2787 -0.2211 0.6981 0.045 Uiso 1 1 d R . .

loop_
_atom_site_aniso_label
_atom_site_aniso_U_11
_atom_site_aniso_U_22
_atom_site_aniso_U_33
_atom_site_aniso_U_23
_atom_site_aniso_U_13
_atom_site_aniso_U_12
Co1 0.0122(2) 0.0173(2) 0.0147(2) -0.00070(16) 0.00179(16) 0.00100(16)
P2 0.0137(4) 0.0146(4) 0.0131(4) -0.0011(3) 0.0028(3) -0.0010(3)
P1 0.0122(4) 0.0138(4) 0.0147(4) -0.0005(3) 0.0026(3) -0.0005(3)
N1 0.0319(18) 0.0218(15) 0.0253(15) 0.0043(12) -0.0068(13) -0.0089(13)
C1 0.0147(16) 0.0162(15) 0.0132(14) -0.0004(11) 0.0031(12) 0.0000(12)
C2 0.0263(19) 0.0210(17) 0.0189(16) 0.0008(13) 0.0038(14) -0.0014(14)
C3 0.0262(18) 0.0179(16) 0.0124(14) 0.0031(12) 0.0005(13) -0.0013(13)
C4 0.0263(19) 0.0275(18) 0.0161(15) 0.0038(13) -0.0007(14) -0.0024(15)
C5 0.045(2) 0.0236(18) 0.0246(18) -0.0043(15) 0.0007(17) 0.0035(17)
C6 0.034(2) 0.035(2) 0.0278(18) -0.0045(16) 0.0093(16) 0.0045(17)
C7 0.0229(19) 0.0288(18) 0.0218(16) -0.0010(14) 0.0005(14) -0.0056(15)
O1 0.0135(11) 0.0148(10) 0.0147(10) -0.0004(8) 0.0023(8) -0.0001(8)
O2 0.0136(12) 0.0261(12) 0.0201(11) -0.0017(9) 0.0019(9) -0.0010(9)
O3 0.0162(12) 0.0159(11) 0.0243(11) 0.0042(9) 0.0072(9) 0.0000(9)
O4 0.0194(12) 0.0159(11) 0.0135(10) -0.0001(8) 0.0009(9) 0.0019(9)
O5 0.0127(11) 0.0220(12) 0.0162(10) -0.0033(8) 0.0012(9) 0.0014(9)
O6 0.0173(12) 0.0189(11) 0.0186(11) -0.0068(9) 0.0027(9) -0.0039(9)
O7 0.0150(12) 0.0206(11) 0.0289(12) -0.0072(9) 0.0048(9) 0.0008(9)
O1W 0.0142(12) 0.0383(14) 0.0368(13) 0.0191(11) 0.0033(10) 0.0035(10)

loop_
_atom_type_symbol
_atom_type_description
_atom_type_scat_dispersion_real
_atom_type_scat_dispersion_imag
_atom_type_scat_source
C C 0.0033 0.0016 'International Tables Vol C Tables 4.2.6.8 and 6.1.1.4'
H H 0.0000 0.0000 'International Tables Vol C Tables 4.2.6.8 and 6.1.1.4'
N N 0.0061 0.0033 'International Tables Vol C Tables 4.2.6.8 and 6.1.1.4'
O O 0.0106 0.0060 'International Tables Vol C Tables 4.2.6.8 and 6.1.1.4'
P P 0.1023 0.0942 'International Tables Vol C Tables 4.2.6.8 and 6.1.1.4'
Co Co 0.3494 0.9721 'International Tables Vol C Tables 4.2.6.8 and 6.1.1.4'

loop_
_geom_angle_atom_site_label_1
_geom_angle_atom_site_label_2
_geom_angle_atom_site_label_3
_geom_angle
_geom_angle_site_symmetry_1
_geom_angle_site_symmetry_3
_geom_angle_publ_flag
O2 Co1 O5 92.78(8) 1_655 . ?
O2 Co1 O1W 87.12(8) 1_655 . ?
O5 Co1 O1W 101.51(9) . . ?
O2 Co1 O4 94.76(8) 1_655 3_756 ?
O5 Co1 O4 165.69(8) . 3_756 ?
O1W Co1 O4 91.01(8) . 3_756 ?
O2 Co1 O1 175.19(8) 1_655 . ?
O5 Co1 O1 85.24(8) . . ?
O1W Co1 O1 88.97(8) . . ?
O4 Co1 O1 88.11(8) 3_756 . ?
O2 Co1 O1 95.03(8) 1_655 3_756 ?
O5 Co1 O1 84.85(8) . 3_756 ?
O1W Co1 O1 173.20(8) . 3_756 ?
O4 Co1 O1 82.39(7) 3_756 3_756 ?
O1 Co1 O1 89.17(7) . 3_756 ?
O5 P2 O6 112.11(12) . . ?
O5 P2 O4 114.16(11) . . ?
O6 P2 O4 109.76(11) . . ?
O5 P2 C1 106.01(13) . . ?
O6 P2 C1 108.59(12) . . ?
O4 P2 C1 105.81(13) . . ?
O2 P1 O1 116.78(12) . . ?
O2 P1 O3 111.89(12) . . ?
O1 P1 O3 105.63(11) . . ?
O2 P1 C1 105.89(13) . . ?
O1 P1 C1 108.93(12) . . ?
O3 P1 C1 107.38(12) . . ?
C5 N1 C4 122.7(3) . . ?
C5 N1 H1C 118.6 . . ?
C4 N1 H1C 118.6 . . ?
O7 C1 C2 109.7(2) . . ?
O7 C1 P2 108.16(19) . . ?
C2 C1 P2 111.7(2) . . ?
O7 C1 P1 110.7(2) . . ?
C2 C1 P1 109.5(2) . . ?
P2 C1 P1 107.05(14) . . ?
C3 C2 C1 113.8(2) . . ?
C3 C2 H2A 108.8 . . ?
C1 C2 H2A 108.8 . . ?
C3 C2 H2B 108.8 . . ?
C1 C2 H2B 108.8 . . ?
H2A C2 H2B 107.7 . . ?
C4 C3 C7 117.1(3) . . ?
C4 C3 C2 122.3(3) . . ?
C7 C3 C2 120.7(3) . . ?
N1 C4 C3 120.3(3) . . ?
N1 C4 H4 119.8 . . ?
C3 C4 H4 119.8 . . ?
N1 C5 C6 119.7(3) . . ?
N1 C5 H5 120.2 . . ?
C6 C5 H5 120.2 . . ?
C5 C6 C7 118.6(3) . . ?
C5 C6 H6 120.7 . . ?
C7 C6 H6 120.7 . . ?
C6 C7 C3 121.6(3) . . ?
C6 C7 H7 119.2 . . ?
C3 C7 H7 119.2 . . ?
P1 O1 Co1 126.57(12) . . ?
P1 O1 Co1 126.62(12) . 3_756 ?
Co1 O1 Co1 90.83(7) . 3_756 ?
P1 O2 Co1 174.83(14) . 1_455 ?
P1 O3 H3D 109.5 . . ?
P2 O4 Co1 123.67(11) . 3_756 ?
P2 O5 Co1 123.08(12) . . ?
C1 O7 H7D 109.5 . . ?
Co1 O1W H1WA 112.5 . . ?
Co1 O1W H1WB 125.5 . . ?
H1WA O1W H1WB 117.1 . . ?

loop_
_geom_bond_atom_site_label_1
_geom_bond_atom_site_label_2
_geom_bond_distance
_geom_bond_site_symmetry_2
_geom_bond_publ_flag
Co1 O2 2.013(2) 1_655 ?
Co1 O5 2.092(2) . ?
Co1 O1W 2.097(2) . ?
Co1 O4 2.1015(19) 3_756 ?
Co1 O1 2.134(2) . ?
Co1 O1 2.1481(19) 3_756 ?
P2 O5 1.509(2) . ?
P2 O6 1.525(2) . ?
P2 O4 1.536(2) . ?
P2 C1 1.845(3) . ?
P1 O2 1.480(2) . ?
P1 O1 1.517(2) . ?
P1 O3 1.558(2) . ?
P1 C1 1.865(3) . ?
N1 C5 1.325(5) . ?
N1 C4 1.339(4) . ?
N1 H1C 0.8600 . ?
C1 O7 1.427(3) . ?
C1 C2 1.546(4) . ?
C2 C3 1.506(4) . ?
C2 H2A 0.9700 . ?
C2 H2B 0.9700 . ?
C3 C4 1.371(4) . ?
C3 C7 1.383(5) . ?
C4 H4 0.9300 . ?
C5 C6 1.365(5) . ?
C5 H5 0.9300 . ?
C6 C7 1.371(4) . ?
C6 H6 0.9300 . ?
C7 H7 0.9300 . ?
O1 Co1 2.1481(19) 3_756 ?
O2 Co1 2.013(2) 1_455 ?
O3 H3D 0.8200 . ?
O4 Co1 2.1015(19) 3_756 ?
O7 H7D 0.8200 . ?
O1W H1WA 0.9002 . ?
O1W H1WB 0.9000 . ?

loop_
_geom_hbond_atom_site_label_D
_geom_hbond_atom_site_label_H
_geom_hbond_atom_site_label_A
_geom_hbond_distance_DH
_geom_hbond_distance_HA
_geom_hbond_distance_DA
_geom_hbond_angle_DHA
_geom_hbond_site_symmetry_A
O7 H7D O2 0.82 2.21 2.778(3) 126.3 .
O1W H1WA O3 0.90 1.85 2.687(3) 154.7 .
N1 H1C O4 0.86 1.79 2.645(3) 172.7 4_666
O3 H3D O6 0.82 1.68 2.485(3) 166.2 2_646
O7 H7D O5 0.82 2.21 2.939(3) 148.2 1_455
O1W H1WB O6 0.90 1.81 2.713(3) 176.1 2_746

loop_
_geom_torsion_atom_site_label_1
_geom_torsion_atom_site_label_2
_geom_torsion_atom_site_label_3
_geom_torsion_atom_site_label_4
_geom_torsion
_geom_torsion_site_symmetry_1
_geom_torsion_site_symmetry_2
_geom_torsion_site_symmetry_3
_geom_torsion_site_symmetry_4
_geom_torsion_publ_flag
O5 P2 C1 O7 174.88(17) . . . . ?
O6 P2 C1 O7 54.2(2) . . . . ?
O4 P2 C1 O7 -63.5(2) . . . . ?
O5 P2 C1 C2 54.1(2) . . . . ?
O6 P2 C1 C2 -66.5(2) . . . . ?
O4 P2 C1 C2 175.70(19) . . . . ?
O5 P2 C1 P1 -65.75(16) . . . . ?
O6 P2 C1 P1 173.61(13) . . . . ?
O4 P2 C1 P1 55.84(16) . . . . ?
O2 P1 C1 O7 -2.3(2) . . . . ?
O1 P1 C1 O7 124.06(19) . . . . ?
O3 P1 C1 O7 -121.99(19) . . . . ?
O2 P1 C1 C2 118.8(2) . . . . ?
O1 P1 C1 C2 -114.9(2) . . . . ?
O3 P1 C1 C2 -0.9(2) . . . . ?
O2 P1 C1 P2 -119.99(15) . . . . ?
O1 P1 C1 P2 6.37(18) . . . . ?
O3 P1 C1 P2 120.31(14) . . . . ?
O7 C1 C2 C3 -42.5(3) . . . . ?
P2 C1 C2 C3 77.4(3) . . . . ?
P1 C1 C2 C3 -164.2(2) . . . . ?
C1 C2 C3 C4 -96.0(3) . . . . ?
C1 C2 C3 C7 84.7(4) . . . . ?
C5 N1 C4 C3 0.9(5) . . . . ?
C7 C3 C4 N1 -0.9(4) . . . . ?
C2 C3 C4 N1 179.7(3) . . . . ?
C4 N1 C5 C6 0.1(5) . . . . ?
N1 C5 C6 C7 -1.0(5) . . . . ?
C5 C6 C7 C3 1.0(5) . . . . ?
C4 C3 C7 C6 0.0(5) . . . . ?
C2 C3 C7 C6 179.3(3) . . . . ?
O2 P1 O1 Co1 177.71(12) . . . . ?
O3 P1 O1 Co1 -57.19(15) . . . . ?
C1 P1 O1 Co1 57.89(16) . . . . ?
O2 P1 O1 Co1 52.68(18) . . . 3_756 ?
O3 P1 O1 Co1 177.78(12) . . . 3_756 ?
C1 P1 O1 Co1 -67.14(17) . . . 3_756 ?
O5 Co1 O1 P1 -54.00(14) . . . . ?
O1W Co1 O1 P1 47.64(14) . . . . ?
O4 Co1 O1 P1 138.68(14) 3_756 . . . ?
O1 Co1 O1 P1 -138.91(17) 3_756 . . . ?
O5 Co1 O1 Co1 84.90(8) . . . 3_756 ?
O1W Co1 O1 Co1 -173.46(8) . . . 3_756 ?
O4 Co1 O1 Co1 -82.41(7) 3_756 . . 3_756 ?
O1 Co1 O1 Co1 0.0 3_756 . . 3_756 ?
O5 P2 O4 Co1 37.10(18) . . . 3_756 ?
O6 P2 O4 Co1 163.94(12) . . . 3_756 ?
C1 P2 O4 Co1 -79.08(16) . . . 3_756 ?
O6 P2 O5 Co1 -169.05(12) . . . . ?
O4 P2 O5 Co1 -43.45(17) . . . . ?
C1 P2 O5 Co1 72.62(16) . . . . ?
O2 Co1 O5 P2 165.32(14) 1_655 . . . ?
O1W Co1 O5 P2 -107.06(14) . . . . ?
O4 Co1 O5 P2 43.5(4) 3_756 . . . ?
O1 Co1 O5 P2 -19.08(14) . . . . ?
O1 Co1 O5 P2 70.51(14) 3_756 . . . ?
